data_4069153
loop_
_publ_author_name
'Joistgen, Oliver'
'Pfletschinger, Anja'
'Ciupka, Jan'
'Dolg, Michael'
'Nieger, Martin'
'Schnakenburg, Gregor'
'Fr\"ohlich, Roland'
'Kataeva, Olga'
'D\"otz, Karl Heinz'

_publ_section_title
;
 P-Coligand Tuning of the Haptotropic Metal Migration in Phenanthrene
 Chromium Complexes
;
_journal_issue 12
_journal_name_full Organometallics
_journal_page_first 3473
_journal_paper_doi 10.1021/om900057a
_journal_volume 28
_journal_year 2009
_chemical_formula_sum 'C30 H43 Cr O4 P Si'
_chemical_formula_weight 578.70
_chemical_name_systematic
; 
 ? 
;
_space_group_IT_number 14
_symmetry_cell_setting monoclinic
_symmetry_space_group_name_Hall '-P 2ybc'
_symmetry_space_group_name_H-M 'P 1 21/c 1'
_atom_sites_solution_hydrogens geom
_atom_sites_solution_primary direct
_atom_sites_solution_secondary difmap
_audit_creation_method SHELXL-97
_cell_angle_alpha 90.00
_cell_angle_beta 108.11(1)
_cell_angle_gamma 90.00
_cell_formula_units_Z 4
_cell_length_a 14.813(1)
_cell_length_b 17.070(1)
_cell_length_c 13.084(1)
_cell_measurement_reflns_used 7553
_cell_measurement_temperature 223(2)
_cell_measurement_theta_max 30.03
_cell_measurement_theta_min 0.41
_cell_volume 3144.5(4)
_computing_cell_refinement 'Collect (Nonius B.V., 1998)'
_computing_data_collection 'Collect (Nonius B.V., 1998)'
_computing_data_reduction 'Denzo-SMN (Otwinowski & Minor, 1997)'
_computing_publication_material 'SHELXL-97 (Sheldrick, 1997)'
_computing_structure_refinement 'SHELXL-97 (Sheldrick, 1997)'
_computing_structure_solution 'SHELXS-97 (Sheldrick, 1990)'
_diffrn_ambient_temperature 223(2)
_diffrn_measured_fraction_theta_full 0.975
_diffrn_measured_fraction_theta_max 0.975
_diffrn_measurement_device_type 'Nonius KappaCCD'
_diffrn_measurement_method '\w and \f scans'
_diffrn_radiation_monochromator graphite
_diffrn_radiation_source 'rotating anode Nonius FR591'
_diffrn_radiation_type MoK\a
_diffrn_radiation_wavelength 0.71073
_diffrn_reflns_av_R_equivalents 0.066
_diffrn_reflns_av_sigmaI/netI 0.1035
_diffrn_reflns_limit_h_max 20
_diffrn_reflns_limit_h_min -21
_diffrn_reflns_limit_k_max 23
_diffrn_reflns_limit_k_min -23
_diffrn_reflns_limit_l_max 18
_diffrn_reflns_limit_l_min 18
_diffrn_reflns_number 21961
_diffrn_reflns_theta_full 30.42
_diffrn_reflns_theta_max 30.42
_diffrn_reflns_theta_min 1.87
_exptl_absorpt_coefficient_mu 0.484
_exptl_absorpt_correction_T_max 0.9095
_exptl_absorpt_correction_T_min 0.8301
_exptl_absorpt_correction_type multi-scan
_exptl_absorpt_process_details 'Denzo (Otwinowski, Borek, Majewski & Minor, 2003)'
_exptl_crystal_colour red
_exptl_crystal_density_diffrn 1.222
_exptl_crystal_density_method 'not measured'
_exptl_crystal_description block
_exptl_crystal_F_000 1232
_exptl_crystal_size_max 0.40
_exptl_crystal_size_mid 0.30
_exptl_crystal_size_min 0.20
_refine_diff_density_max 0.406
_refine_diff_density_min -0.804
_refine_diff_density_rms 0.077
_refine_ls_extinction_method none
_refine_ls_goodness_of_fit_ref 0.998
_refine_ls_hydrogen_treatment riding
_refine_ls_matrix_type full
_refine_ls_number_parameters 345
_refine_ls_number_reflns 9291
_refine_ls_number_restraints 0
_refine_ls_restrained_S_all 0.998
_refine_ls_R_factor_all 0.1487
_refine_ls_R_factor_gt 0.0622
_refine_ls_shift/su_max 0.000
_refine_ls_shift/su_mean 0.000
_refine_ls_structure_factor_coef Fsqd
_refine_ls_weighting_details 'calc w=1/[\s^2^(Fo^2^)+(0.0888P)^2^+0.0000P] where P=(Fo^2^+2Fc^2^)/3'
_refine_ls_weighting_scheme calc
_refine_ls_wR_factor_gt 0.1445
_refine_ls_wR_factor_ref 0.1791
_reflns_number_gt 4693
_reflns_number_total 9291
_reflns_threshold_expression >2sigma(I)
_cod_data_source_file om900057a_si_001.cif
_cod_data_source_block fro3932
_cod_original_sg_symbol_H-M P21/c
_cod_database_code 4069153

loop_
_symmetry_equiv_pos_as_xyz
'x, y, z'
'-x, y+1/2, -z+1/2'
'-x, -y, -z'
'x, -y-1/2, z-1/2'

loop_
_atom_site_label
_atom_site_type_symbol
_atom_site_fract_x
_atom_site_fract_y
_atom_site_fract_z
_atom_site_U_iso_or_equiv
_atom_site_adp_type
_atom_site_occupancy
_atom_site_symmetry_multiplicity
_atom_site_calc_flag
_atom_site_refinement_flags
Cr1 Cr 0.14060(3) 0.39645(2) 0.46903(4) 0.03312(15) Uani 1 1 d .
C1 C 0.1630(2) 0.50956(17) 0.5505(2) 0.0420(7) Uani 1 1 d .
H1 H 0.1173 0.5480 0.5496 0.050 Uiso 1 1 calc R
C2 C 0.1815(2) 0.45087(19) 0.6272(3) 0.0480(8) Uani 1 1 d .
H2 H 0.1490 0.4498 0.6785 0.058 Uiso 1 1 calc R
C3 C 0.2497(2) 0.39244(18) 0.6281(2) 0.0426(7) Uani 1 1 d .
H3 H 0.2645 0.3538 0.6819 0.051 Uiso 1 1 calc R
C4 C 0.2950(2) 0.39202(16) 0.5494(2) 0.0369(7) Uani 1 1 d .
H4 H 0.3367 0.3508 0.5481 0.044 Uiso 1 1 calc R
C5 C 0.40162(18) 0.40728(14) 0.3809(2) 0.0288(6) Uani 1 1 d .
C6 C 0.44019(19) 0.41096(15) 0.2967(2) 0.0324(6) Uani 1 1 d .
C7 C 0.40709(19) 0.46658(15) 0.2150(2) 0.0321(6) Uani 1 1 d .
C8 C 0.33568(18) 0.51775(15) 0.2200(2) 0.0296(6) Uani 1 1 d .
C9 C 0.2286(2) 0.57367(15) 0.3126(2) 0.0330(6) Uani 1 1 d .
H9 H 0.2117 0.6137 0.2607 0.040 Uiso 1 1 calc R
C10 C 0.1897(2) 0.57252(15) 0.3924(2) 0.0359(7) Uani 1 1 d .
H10 H 0.1465 0.6120 0.3956 0.043 Uiso 1 1 calc R
C11 C 0.27962(18) 0.45281(15) 0.4702(2) 0.0310(6) Uani 1 1 d .
C12 C 0.32606(17) 0.45666(14) 0.3858(2) 0.0271(6) Uani 1 1 d .
C13 C 0.29616(18) 0.51462(14) 0.3046(2) 0.0279(6) Uani 1 1 d .
C14 C 0.2126(2) 0.51237(15) 0.4728(2) 0.0337(6) Uani 1 1 d .
P15 P 0.15314(6) 0.29397(4) 0.35852(7) 0.0382(2) Uani 1 1 d .
C16 C 0.0555(2) 0.22409(19) 0.3242(3) 0.0595(10) Uani 1 1 d .
H16A H 0.0624 0.1886 0.2692 0.089 Uiso 1 1 calc R
H16B H -0.0042 0.2520 0.2974 0.089 Uiso 1 1 calc R
H16C H 0.0564 0.1944 0.3877 0.089 Uiso 1 1 calc R
C17 C 0.1590(3) 0.32079(19) 0.2254(3) 0.0537(9) Uani 1 1 d .
H17A H 0.2137 0.3541 0.2331 0.081 Uiso 1 1 calc R
H17B H 0.1016 0.3487 0.1863 0.081 Uiso 1 1 calc R
H17C H 0.1646 0.2738 0.1863 0.081 Uiso 1 1 calc R
C18 C 0.2533(2) 0.22649(17) 0.4042(3) 0.0523(9) Uani 1 1 d .
H18A H 0.2566 0.2061 0.4744 0.078 Uiso 1 1 calc R
H18B H 0.3117 0.2540 0.4089 0.078 Uiso 1 1 calc R
H18C H 0.2448 0.1835 0.3535 0.078 Uiso 1 1 calc R
C19 C 0.0437(2) 0.43346(18) 0.3565(3) 0.0434(7) Uani 1 1 d .
O20 O -0.01743(17) 0.45810(15) 0.2839(2) 0.0661(7) Uani 1 1 d .
C21 C 0.0527(2) 0.34003(18) 0.5090(3) 0.0463(8) Uani 1 1 d .
O22 O -0.00662(17) 0.30700(15) 0.5333(2) 0.0662(7) Uani 1 1 d .
O23 O 0.43998(13) 0.35277(10) 0.46132(15) 0.0334(4) Uani 1 1 d .
C24 C 0.5161(2) 0.38558(16) 0.5477(2) 0.0408(7) Uani 1 1 d .
H24A H 0.5643 0.4065 0.5193 0.061 Uiso 1 1 calc R
H24B H 0.5438 0.3451 0.6001 0.061 Uiso 1 1 calc R
H24C H 0.4915 0.4273 0.5819 0.061 Uiso 1 1 calc R
C25 C 0.5153(2) 0.35126(17) 0.2938(3) 0.0438(7) Uani 1 1 d .
H25A H 0.5577 0.3742 0.2574 0.053 Uiso 1 1 calc R
H25B H 0.5534 0.3383 0.3675 0.053 Uiso 1 1 calc R
C26 C 0.4720(3) 0.2773(2) 0.2361(3) 0.0730(12) Uani 1 1 d .
H26A H 0.4338 0.2522 0.2750 0.110 Uiso 1 1 calc R
H26B H 0.5221 0.2419 0.2322 0.110 Uiso 1 1 calc R
H26C H 0.4322 0.2901 0.1639 0.110 Uiso 1 1 calc R
C27 C 0.4560(2) 0.47913(18) 0.1298(2) 0.0407(7) Uani 1 1 d .
H27A H 0.4780 0.4286 0.1110 0.049 Uiso 1 1 calc R
H27B H 0.4104 0.5009 0.0649 0.049 Uiso 1 1 calc R
C28 C 0.5400(2) 0.5345(2) 0.1698(3) 0.0571(9) Uani 1 1 d .
H28A H 0.5180 0.5849 0.1868 0.086 Uiso 1 1 calc R
H28B H 0.5702 0.5411 0.1144 0.086 Uiso 1 1 calc R
H28C H 0.5854 0.5128 0.2338 0.086 Uiso 1 1 calc R
O29 O 0.30725(13) 0.57677(10) 0.14489(15) 0.0337(4) Uani 1 1 d .
Si30 Si 0.22003(6) 0.58072(4) 0.02779(7) 0.0346(2) Uani 1 1 d .
C31 C 0.2156(3) 0.4885(2) -0.0492(3) 0.0637(11) Uani 1 1 d .
H31A H 0.2688 0.4870 -0.0776 0.096 Uiso 1 1 calc R
H31B H 0.1566 0.4863 -0.1081 0.096 Uiso 1 1 calc R
H31C H 0.2192 0.4439 -0.0020 0.096 Uiso 1 1 calc R
C32 C 0.1024(2) 0.5925(2) 0.0475(3) 0.0608(10) Uani 1 1 d .
H32A H 0.0926 0.5506 0.0931 0.091 Uiso 1 1 calc R
H32B H 0.0532 0.5904 -0.0216 0.091 Uiso 1 1 calc R
H32C H 0.0998 0.6425 0.0815 0.091 Uiso 1 1 calc R
C33 C 0.2531(2) 0.66970(18) -0.0368(3) 0.0504(9) Uani 1 1 d .
C34 C 0.1750(3) 0.6889(2) -0.1415(3) 0.0779(13) Uani 1 1 d .
H34A H 0.1926 0.7353 -0.1737 0.117 Uiso 1 1 calc R
H34B H 0.1158 0.6985 -0.1264 0.117 Uiso 1 1 calc R
H34C H 0.1669 0.6451 -0.1908 0.117 Uiso 1 1 calc R
C35 C 0.3499(3) 0.6585(3) -0.0551(4) 0.1004(17) Uani 1 1 d .
H35A H 0.3451 0.6170 -0.1072 0.151 Uiso 1 1 calc R
H35B H 0.3971 0.6445 0.0123 0.151 Uiso 1 1 calc R
H35C H 0.3684 0.7068 -0.0820 0.151 Uiso 1 1 calc R
C36 C 0.2614(3) 0.7400(2) 0.0395(3) 0.0809(14) Uani 1 1 d .
H36A H 0.3112 0.7299 0.1066 0.121 Uiso 1 1 calc R
H36B H 0.2015 0.7475 0.0537 0.121 Uiso 1 1 calc R
H36C H 0.2767 0.7868 0.0062 0.121 Uiso 1 1 calc R

loop_
_atom_site_aniso_label
_atom_site_aniso_U_11
_atom_site_aniso_U_22
_atom_site_aniso_U_33
_atom_site_aniso_U_23
_atom_site_aniso_U_13
_atom_site_aniso_U_12
Cr1 0.0299(3) 0.0381(3) 0.0324(3) 0.0029(2) 0.0111(2) -0.00107(19)
C1 0.0469(19) 0.0453(17) 0.0392(19) -0.0073(14) 0.0210(15) 0.0001(14)
C2 0.050(2) 0.066(2) 0.0339(18) -0.0073(16) 0.0213(16) -0.0062(16)
C3 0.0432(18) 0.0535(18) 0.0293(17) 0.0056(14) 0.0087(14) -0.0052(14)
C4 0.0310(15) 0.0424(16) 0.0342(17) -0.0004(13) 0.0056(13) -0.0021(12)
C5 0.0258(14) 0.0273(13) 0.0292(15) -0.0027(11) 0.0028(12) -0.0012(10)
C6 0.0257(14) 0.0340(14) 0.0350(16) -0.0038(12) 0.0057(12) 0.0033(11)
C7 0.0280(14) 0.0372(15) 0.0301(15) -0.0048(12) 0.0074(12) 0.0006(11)
C8 0.0269(14) 0.0299(13) 0.0293(15) 0.0014(11) 0.0046(12) -0.0013(11)
C9 0.0358(16) 0.0282(13) 0.0356(16) 0.0023(12) 0.0119(13) 0.0028(11)
C10 0.0368(16) 0.0315(14) 0.0425(18) -0.0049(13) 0.0167(14) 0.0025(12)
C11 0.0260(14) 0.0347(15) 0.0306(15) -0.0037(12) 0.0063(12) -0.0043(11)
C12 0.0236(13) 0.0273(13) 0.0292(15) -0.0048(11) 0.0065(11) -0.0038(10)
C13 0.0256(14) 0.0254(13) 0.0313(15) -0.0008(11) 0.0068(12) -0.0019(10)
C14 0.0345(16) 0.0338(15) 0.0350(17) -0.0075(12) 0.0138(13) -0.0032(12)
P15 0.0364(4) 0.0374(4) 0.0389(5) -0.0012(3) 0.0088(4) -0.0066(3)
C16 0.051(2) 0.056(2) 0.065(2) -0.0069(18) 0.0098(19) -0.0183(16)
C17 0.069(2) 0.0500(19) 0.040(2) -0.0074(15) 0.0145(18) -0.0071(16)
C18 0.052(2) 0.0373(17) 0.065(2) -0.0040(16) 0.0136(18) -0.0013(14)
C19 0.0372(17) 0.0453(17) 0.048(2) 0.0028(15) 0.0132(16) -0.0030(14)
O20 0.0499(15) 0.0763(17) 0.0573(17) 0.0093(14) -0.0049(13) 0.0112(12)
C21 0.0386(18) 0.0561(19) 0.047(2) 0.0102(16) 0.0180(16) 0.0034(15)
O22 0.0477(15) 0.0813(17) 0.0784(19) 0.0188(14) 0.0324(14) -0.0106(12)
O23 0.0327(10) 0.0289(10) 0.0348(11) 0.0028(8) 0.0051(9) 0.0005(8)
C24 0.0364(17) 0.0421(16) 0.0369(17) 0.0060(14) 0.0013(14) -0.0010(13)
C25 0.0400(17) 0.0502(18) 0.0420(19) 0.0009(15) 0.0140(15) 0.0137(14)
C26 0.078(3) 0.054(2) 0.085(3) -0.022(2) 0.022(2) 0.0143(19)
C27 0.0393(17) 0.0523(17) 0.0322(17) 0.0040(14) 0.0138(14) 0.0115(14)
C28 0.046(2) 0.081(2) 0.052(2) -0.0005(19) 0.0276(18) -0.0060(17)
O29 0.0341(11) 0.0348(10) 0.0310(11) 0.0057(8) 0.0086(9) 0.0016(8)
Si30 0.0319(4) 0.0332(4) 0.0352(5) 0.0036(3) 0.0053(4) 0.0023(3)
C31 0.068(3) 0.056(2) 0.049(2) -0.0137(18) -0.0069(19) 0.0035(18)
C32 0.0332(18) 0.079(3) 0.068(3) 0.002(2) 0.0114(18) -0.0039(16)
C33 0.0436(19) 0.0472(18) 0.053(2) 0.0203(16) 0.0036(16) -0.0014(14)
C34 0.087(3) 0.063(2) 0.063(3) 0.031(2) -0.006(2) -0.008(2)
C35 0.087(3) 0.101(3) 0.132(5) 0.062(3) 0.063(3) 0.010(3)
C36 0.083(3) 0.040(2) 0.092(3) 0.009(2) -0.012(3) -0.0105(19)

loop_
_atom_type_symbol
_atom_type_description
_atom_type_scat_dispersion_real
_atom_type_scat_dispersion_imag
_atom_type_scat_source
C C 0.0033 0.0016 'International Tables Vol C Tables 4.2.6.8 and 6.1.1.4'
H H 0.0000 0.0000 'International Tables Vol C Tables 4.2.6.8 and 6.1.1.4'
O O 0.0106 0.0060 'International Tables Vol C Tables 4.2.6.8 and 6.1.1.4'
P P 0.1023 0.0942 'International Tables Vol C Tables 4.2.6.8 and 6.1.1.4'
Cr Cr 0.3209 0.6236 'International Tables Vol C Tables 4.2.6.8 and 6.1.1.4'
Si Si 0.0817 0.0704 'International Tables Vol C Tables 4.2.6.8 and 6.1.1.4'

loop_
_geom_angle_atom_site_label_1
_geom_angle_atom_site_label_2
_geom_angle_atom_site_label_3
_geom_angle
C19 Cr1 C21 87.77(14)
C19 Cr1 C2 122.51(13)
C21 Cr1 C2 88.01(14)
C19 Cr1 C1 92.86(13)
C21 Cr1 C1 109.95(13)
C2 Cr1 C1 37.04(11)
C19 Cr1 C4 147.08(12)
C21 Cr1 C4 125.00(13)
C2 Cr1 C4 67.63(12)
C1 Cr1 C4 79.59(11)
C19 Cr1 C3 159.56(13)
C21 Cr1 C3 95.31(13)
C2 Cr1 C3 37.76(12)
C1 Cr1 C3 67.07(12)
C4 Cr1 C3 36.84(11)
C19 Cr1 C14 87.82(12)
C21 Cr1 C14 146.93(13)
C2 Cr1 C14 67.17(11)
C1 Cr1 C14 37.67(10)
C4 Cr1 C14 66.62(10)
C3 Cr1 C14 78.58(11)
C19 Cr1 C11 110.17(12)
C21 Cr1 C11 161.86(13)
C2 Cr1 C11 80.12(11)
C1 Cr1 C11 67.75(10)
C4 Cr1 C11 37.37(10)
C3 Cr1 C11 66.96(11)
C14 Cr1 C11 36.93(10)
C19 Cr1 P15 87.33(10)
C21 Cr1 P15 89.03(11)
C2 Cr1 P15 149.83(9)
C1 Cr1 P15 161.01(8)
C4 Cr1 P15 89.96(8)
C3 Cr1 P15 112.88(9)
C14 Cr1 P15 123.46(8)
C11 Cr1 P15 94.36(7)
C2 C1 C14 120.7(3)
C2 C1 Cr1 71.30(17)
C14 C1 Cr1 73.46(16)
C2 C1 H1 119.7
C14 C1 H1 119.7
Cr1 C1 H1 127.7
C1 C2 C3 119.7(3)
C1 C2 Cr1 71.67(18)
C3 C2 Cr1 72.18(18)
C1 C2 H2 120.2
C3 C2 H2 120.2
Cr1 C2 H2 128.1
C4 C3 C2 120.3(3)
C4 C3 Cr1 71.49(17)
C2 C3 Cr1 70.06(18)
C4 C3 H3 119.9
C2 C3 H3 119.9
Cr1 C3 H3 131.4
C3 C4 C11 121.7(3)
C3 C4 Cr1 71.67(17)
C11 C4 Cr1 73.86(16)
C3 C4 H4 119.1
C11 C4 H4 119.1
Cr1 C4 H4 127.5
O23 C5 C6 117.3(2)
O23 C5 C12 120.4(2)
C6 C5 C12 122.3(2)
C5 C6 C7 120.2(2)
C5 C6 C25 118.3(2)
C7 C6 C25 121.4(3)
C8 C7 C6 118.7(3)
C8 C7 C27 119.3(2)
C6 C7 C27 121.4(2)
O29 C8 C7 119.6(2)
O29 C8 C13 118.7(2)
C7 C8 C13 121.6(2)
C10 C9 C13 121.3(3)
C10 C9 H9 119.3
C13 C9 H9 119.3
C9 C10 C14 121.4(3)
C9 C10 H10 119.3
C14 C10 H10 119.3
C14 C11 C4 117.0(3)
C14 C11 C12 118.4(2)
C4 C11 C12 124.6(2)
C14 C11 Cr1 70.49(15)
C4 C11 Cr1 68.77(15)
C12 C11 Cr1 130.41(18)
C13 C12 C5 116.6(2)
C13 C12 C11 118.9(2)
C5 C12 C11 124.5(2)
C8 C13 C12 120.5(2)
C8 C13 C9 119.8(2)
C12 C13 C9 119.6(2)
C11 C14 C1 120.5(3)
C11 C14 C10 120.0(3)
C1 C14 C10 119.3(2)
C11 C14 Cr1 72.58(15)
C1 C14 Cr1 68.87(16)
C10 C14 Cr1 127.9(2)
C16 P15 C18 99.77(16)
C16 P15 C17 101.44(17)
C18 P15 C17 101.27(17)
C16 P15 Cr1 115.97(13)
C18 P15 Cr1 119.17(12)
C17 P15 Cr1 116.28(11)
P15 C16 H16A 109.5
P15 C16 H16B 109.5
H16A C16 H16B 109.5
P15 C16 H16C 109.5
H16A C16 H16C 109.5
H16B C16 H16C 109.5
P15 C17 H17A 109.5
P15 C17 H17B 109.5
H17A C17 H17B 109.5
P15 C17 H17C 109.5
H17A C17 H17C 109.5
H17B C17 H17C 109.5
P15 C18 H18A 109.5
P15 C18 H18B 109.5
H18A C18 H18B 109.5
P15 C18 H18C 109.5
H18A C18 H18C 109.5
H18B C18 H18C 109.5
O20 C19 Cr1 178.8(3)
O22 C21 Cr1 176.7(3)
C5 O23 C24 111.77(19)
O23 C24 H24A 109.5
O23 C24 H24B 109.5
H24A C24 H24B 109.5
O23 C24 H24C 109.5
H24A C24 H24C 109.5
H24B C24 H24C 109.5
C26 C25 C6 111.9(3)
C26 C25 H25A 109.2
C6 C25 H25A 109.2
C26 C25 H25B 109.2
C6 C25 H25B 109.2
H25A C25 H25B 107.9
C25 C26 H26A 109.5
C25 C26 H26B 109.5
H26A C26 H26B 109.5
C25 C26 H26C 109.5
H26A C26 H26C 109.5
H26B C26 H26C 109.5
C28 C27 C7 111.1(3)
C28 C27 H27A 109.4
C7 C27 H27A 109.4
C28 C27 H27B 109.4
C7 C27 H27B 109.4
H27A C27 H27B 108.0
C27 C28 H28A 109.5
C27 C28 H28B 109.5
H28A C28 H28B 109.5
C27 C28 H28C 109.5
H28A C28 H28C 109.5
H28B C28 H28C 109.5
C8 O29 Si30 131.39(17)
O29 Si30 C32 111.70(15)
O29 Si30 C31 110.45(13)
C32 Si30 C31 106.95(17)
O29 Si30 C33 102.11(12)
C32 Si30 C33 111.37(16)
C31 Si30 C33 114.33(18)
Si30 C31 H31A 109.5
Si30 C31 H31B 109.5
H31A C31 H31B 109.5
Si30 C31 H31C 109.5
H31A C31 H31C 109.5
H31B C31 H31C 109.5
Si30 C32 H32A 109.5
Si30 C32 H32B 109.5
H32A C32 H32B 109.5
Si30 C32 H32C 109.5
H32A C32 H32C 109.5
H32B C32 H32C 109.5
C34 C33 C35 111.7(3)
C34 C33 C36 107.4(3)
C35 C33 C36 107.9(3)
C34 C33 Si30 110.3(2)
C35 C33 Si30 110.8(2)
C36 C33 Si30 108.6(3)
C33 C34 H34A 109.5
C33 C34 H34B 109.5
H34A C34 H34B 109.5
C33 C34 H34C 109.5
H34A C34 H34C 109.5
H34B C34 H34C 109.5
C33 C35 H35A 109.5
C33 C35 H35B 109.5
H35A C35 H35B 109.5
C33 C35 H35C 109.5
H35A C35 H35C 109.5
H35B C35 H35C 109.5
C33 C36 H36A 109.5
C33 C36 H36B 109.5
H36A C36 H36B 109.5
C33 C36 H36C 109.5
H36A C36 H36C 109.5
H36B C36 H36C 109.5

loop_
_geom_bond_atom_site_label_1
_geom_bond_atom_site_label_2
_geom_bond_distance
Cr1 C19 1.820(3)
Cr1 C21 1.822(3)
Cr1 C2 2.176(3)
Cr1 C1 2.181(3)
Cr1 C4 2.201(3)
Cr1 C3 2.204(3)
Cr1 C14 2.241(3)
Cr1 C11 2.269(3)
Cr1 P15 2.3135(9)
C1 C2 1.384(4)
C1 C14 1.429(4)
C1 H1 0.9400
C2 C3 1.417(4)
C2 H2 0.9400
C3 C4 1.392(4)
C3 H3 0.9400
C4 C11 1.433(4)
C4 H4 0.9400
C5 O23 1.387(3)
C5 C6 1.391(4)
C5 C12 1.419(3)
C6 C7 1.400(4)
C6 C25 1.518(4)
C7 C8 1.389(4)
C7 C27 1.521(4)
C8 O29 1.379(3)
C8 C13 1.405(4)
C9 C10 1.340(4)
C9 C13 1.446(4)
C9 H9 0.9400
C10 C14 1.434(4)
C10 H10 0.9400
C11 C14 1.429(4)
C11 C12 1.473(4)
C12 C13 1.418(4)
P15 C16 1.820(3)
P15 C18 1.826(3)
P15 C17 1.828(3)
C16 H16A 0.9700
C16 H16B 0.9700
C16 H16C 0.9700
C17 H17A 0.9700
C17 H17B 0.9700
C17 H17C 0.9700
C18 H18A 0.9700
C18 H18B 0.9700
C18 H18C 0.9700
C19 O20 1.168(4)
C21 O22 1.168(3)
O23 C24 1.438(3)
C24 H24A 0.9700
C24 H24B 0.9700
C24 H24C 0.9700
C25 C26 1.508(5)
C25 H25A 0.9800
C25 H25B 0.9800
C26 H26A 0.9700
C26 H26B 0.9700
C26 H26C 0.9700
C27 C28 1.520(4)
C27 H27A 0.9800
C27 H27B 0.9800
C28 H28A 0.9700
C28 H28B 0.9700
C28 H28C 0.9700
O29 Si30 1.670(2)
Si30 C32 1.850(3)
Si30 C31 1.859(3)
Si30 C33 1.875(3)
C31 H31A 0.9700
C31 H31B 0.9700
C31 H31C 0.9700
C32 H32A 0.9700
C32 H32B 0.9700
C32 H32C 0.9700
C33 C34 1.529(5)
C33 C35 1.537(5)
C33 C36 1.541(5)
C34 H34A 0.9700
C34 H34B 0.9700
C34 H34C 0.9700
C35 H35A 0.9700
C35 H35B 0.9700
C35 H35C 0.9700
C36 H36A 0.9700
C36 H36B 0.9700
C36 H36C 0.9700

loop_
_geom_torsion_atom_site_label_1
_geom_torsion_atom_site_label_2
_geom_torsion_atom_site_label_3
_geom_torsion_atom_site_label_4
_geom_torsion
C19 Cr1 C1 C2 145.8(2)
C21 Cr1 C1 C2 57.1(2)
C4 Cr1 C1 C2 -66.48(19)
C3 Cr1 C1 C2 -30.18(19)
C14 Cr1 C1 C2 -131.5(3)
C11 Cr1 C1 C2 -103.6(2)
P15 Cr1 C1 C2 -124.1(3)
C19 Cr1 C1 C14 -82.69(19)
C21 Cr1 C1 C14 -171.36(18)
C2 Cr1 C1 C14 131.5(3)
C4 Cr1 C1 C14 65.01(18)
C3 Cr1 C1 C14 101.32(19)
C11 Cr1 C1 C14 27.94(16)
P15 Cr1 C1 C14 7.4(4)
C14 C1 C2 C3 -0.7(4)
Cr1 C1 C2 C3 55.9(3)
C14 C1 C2 Cr1 -56.6(2)
C19 Cr1 C2 C1 -41.7(2)
C21 Cr1 C2 C1 -127.8(2)
C4 Cr1 C2 C1 102.8(2)
C3 Cr1 C2 C1 130.9(3)
C14 Cr1 C2 C1 29.77(17)
C11 Cr1 C2 C1 65.96(19)
P15 Cr1 C2 C1 147.56(17)
C19 Cr1 C2 C3 -172.61(18)
C21 Cr1 C2 C3 101.3(2)
C1 Cr1 C2 C3 -130.9(3)
C4 Cr1 C2 C3 -28.11(17)
C14 Cr1 C2 C3 -101.11(19)
C11 Cr1 C2 C3 -64.92(18)
P15 Cr1 C2 C3 16.7(3)
C1 C2 C3 C4 -2.8(5)
Cr1 C2 C3 C4 52.9(3)
C1 C2 C3 Cr1 -55.7(3)
C19 Cr1 C3 C4 -115.3(4)
C21 Cr1 C3 C4 146.81(18)
C2 Cr1 C3 C4 -133.4(3)
C1 Cr1 C3 C4 -103.74(18)
C14 Cr1 C3 C4 -66.06(17)
C11 Cr1 C3 C4 -29.22(16)
P15 Cr1 C3 C4 55.62(17)
C19 Cr1 C3 C2 18.1(4)
C21 Cr1 C3 C2 -79.8(2)
C1 Cr1 C3 C2 29.64(18)
C4 Cr1 C3 C2 133.4(3)
C14 Cr1 C3 C2 67.32(18)
C11 Cr1 C3 C2 104.16(19)
P15 Cr1 C3 C2 -171.00(16)
C2 C3 C4 C11 4.4(4)
Cr1 C3 C4 C11 56.7(2)
C2 C3 C4 Cr1 -52.3(3)
C19 Cr1 C4 C3 144.5(2)
C21 Cr1 C4 C3 -41.7(2)
C2 Cr1 C4 C3 28.77(17)
C1 Cr1 C4 C3 65.44(18)
C14 Cr1 C4 C3 102.56(19)
C11 Cr1 C4 C3 132.3(2)
P15 Cr1 C4 C3 -130.50(16)
C19 Cr1 C4 C11 12.2(3)
C21 Cr1 C4 C11 -173.96(18)
C2 Cr1 C4 C11 -103.49(18)
C1 Cr1 C4 C11 -66.81(16)
C3 Cr1 C4 C11 -132.3(2)
C14 Cr1 C4 C11 -29.69(15)
P15 Cr1 C4 C11 97.25(15)
O23 C5 C6 C7 -177.7(2)
C12 C5 C6 C7 2.4(4)
O23 C5 C6 C25 4.9(4)
C12 C5 C6 C25 -175.1(2)
C5 C6 C7 C8 0.2(4)
C25 C6 C7 C8 177.6(2)
C5 C6 C7 C27 172.1(2)
C25 C6 C7 C27 -10.6(4)
C6 C7 C8 O29 175.0(2)
C27 C7 C8 O29 3.0(4)
C6 C7 C8 C13 -0.2(4)
C27 C7 C8 C13 -172.3(2)
C13 C9 C10 C14 -0.6(4)
C3 C4 C11 C14 -2.5(4)
Cr1 C4 C11 C14 53.2(2)
C3 C4 C11 C12 179.1(3)
Cr1 C4 C11 C12 -125.2(2)
C3 C4 C11 Cr1 -55.7(2)
C19 Cr1 C11 C14 56.2(2)
C21 Cr1 C11 C14 -114.8(4)
C2 Cr1 C11 C14 -64.93(18)
C1 Cr1 C11 C14 -28.46(17)
C4 Cr1 C11 C14 -130.8(2)
C3 Cr1 C11 C14 -101.99(19)
P15 Cr1 C11 C14 144.97(16)
C19 Cr1 C11 C4 -172.96(18)
C21 Cr1 C11 C4 16.1(5)
C2 Cr1 C11 C4 65.89(18)
C1 Cr1 C11 C4 102.36(18)
C3 Cr1 C11 C4 28.83(16)
C14 Cr1 C11 C4 130.8(2)
P15 Cr1 C11 C4 -84.20(15)
C19 Cr1 C11 C12 -55.0(3)
C21 Cr1 C11 C12 134.0(4)
C2 Cr1 C11 C12 -176.1(3)
C1 Cr1 C11 C12 -139.7(3)
C4 Cr1 C11 C12 118.0(3)
C3 Cr1 C11 C12 146.8(3)
C14 Cr1 C11 C12 -111.2(3)
P15 Cr1 C11 C12 33.8(2)
O23 C5 C12 C13 175.3(2)
C6 C5 C12 C13 -4.7(4)
O23 C5 C12 C11 -2.9(4)
C6 C5 C12 C11 177.0(2)
C14 C11 C12 C13 -5.9(4)
C4 C11 C12 C13 172.4(2)
Cr1 C11 C12 C13 81.9(3)
C14 C11 C12 C5 172.3(2)
C4 C11 C12 C5 -9.3(4)
Cr1 C11 C12 C5 -99.9(3)
O29 C8 C13 C12 -177.6(2)
C7 C8 C13 C12 -2.3(4)
O29 C8 C13 C9 -1.3(4)
C7 C8 C13 C9 174.0(2)
C5 C12 C13 C8 4.6(3)
C11 C12 C13 C8 -177.0(2)
C5 C12 C13 C9 -171.7(2)
C11 C12 C13 C9 6.7(4)
C10 C9 C13 C8 -179.9(3)
C10 C9 C13 C12 -3.5(4)
C4 C11 C14 C1 -0.9(4)
C12 C11 C14 C1 177.6(2)
Cr1 C11 C14 C1 51.4(2)
C4 C11 C14 C10 -176.5(2)
C12 C11 C14 C10 2.0(4)
Cr1 C11 C14 C10 -124.2(3)
C4 C11 C14 Cr1 -52.3(2)
C12 C11 C14 Cr1 126.2(2)
C2 C1 C14 C11 2.5(4)
Cr1 C1 C14 C11 -53.1(2)
C2 C1 C14 C10 178.1(3)
Cr1 C1 C14 C10 122.5(2)
C2 C1 C14 Cr1 55.6(3)
C9 C10 C14 C11 1.3(4)
C9 C10 C14 C1 -174.4(3)
C9 C10 C14 Cr1 -89.4(3)
C19 Cr1 C14 C11 -128.67(19)
C21 Cr1 C14 C11 148.8(2)
C2 Cr1 C14 C11 104.49(19)
C1 Cr1 C14 C11 133.8(3)
C4 Cr1 C14 C11 30.03(16)
C3 Cr1 C14 C11 66.68(17)
P15 Cr1 C14 C11 -43.31(19)
C19 Cr1 C14 C1 97.5(2)
C21 Cr1 C14 C1 15.0(3)
C2 Cr1 C14 C1 -29.31(18)
C4 Cr1 C14 C1 -103.8(2)
C3 Cr1 C14 C1 -67.11(18)
C11 Cr1 C14 C1 -133.8(3)
P15 Cr1 C14 C1 -177.11(15)
C19 Cr1 C14 C10 -13.9(3)
C21 Cr1 C14 C10 -96.4(3)
C2 Cr1 C14 C10 -140.7(3)
C1 Cr1 C14 C10 -111.4(3)
C4 Cr1 C14 C10 144.8(3)
C3 Cr1 C14 C10 -178.5(3)
C11 Cr1 C14 C10 114.8(3)
P15 Cr1 C14 C10 71.5(3)
C19 Cr1 P15 C16 -69.25(17)
C21 Cr1 P15 C16 18.56(17)
C2 Cr1 P15 C16 102.9(2)
C1 Cr1 P15 C16 -160.3(3)
C4 Cr1 P15 C16 143.57(16)
C3 Cr1 P15 C16 113.92(16)
C14 Cr1 P15 C16 -154.87(16)
C11 Cr1 P15 C16 -179.28(15)
C19 Cr1 P15 C18 171.54(16)
C21 Cr1 P15 C18 -100.65(17)
C2 Cr1 P15 C18 -16.3(2)
C1 Cr1 P15 C18 80.5(3)
C4 Cr1 P15 C18 24.36(15)
C3 Cr1 P15 C18 -5.30(16)
C14 Cr1 P15 C18 85.92(16)
C11 Cr1 P15 C18 61.51(15)
C19 Cr1 P15 C17 49.86(17)
C21 Cr1 P15 C17 137.67(17)
C2 Cr1 P15 C17 -138.0(2)
C1 Cr1 P15 C17 -41.2(3)
C4 Cr1 P15 C17 -97.32(16)
C3 Cr1 P15 C17 -126.98(16)
C14 Cr1 P15 C17 -35.76(17)
C11 Cr1 P15 C17 -60.17(16)
C21 Cr1 C19 O20 174(100)
C2 Cr1 C19 O20 88(16)
C1 Cr1 C19 O20 64(16)
C4 Cr1 C19 O20 -11(16)
C3 Cr1 C19 O20 75(16)
C14 Cr1 C19 O20 27(16)
C11 Cr1 C19 O20 -3(16)
P15 Cr1 C19 O20 -97(16)
C19 Cr1 C21 O22 -40(5)
C2 Cr1 C21 O22 82(5)
C1 Cr1 C21 O22 52(5)
C4 Cr1 C21 O22 143(5)
C3 Cr1 C21 O22 120(5)
C14 Cr1 C21 O22 42(5)
C11 Cr1 C21 O22 131(5)
P15 Cr1 C21 O22 -128(5)
C6 C5 O23 C24 91.4(3)
C12 C5 O23 C24 -88.7(3)
C5 C6 C25 C26 87.6(4)
C7 C6 C25 C26 -89.8(4)
C8 C7 C27 C28 87.9(3)
C6 C7 C27 C28 -83.9(3)
C7 C8 O29 Si30 93.4(3)
C13 C8 O29 Si30 -91.2(3)
C8 O29 Si30 C32 75.6(3)
C8 O29 Si30 C31 -43.3(3)
C8 O29 Si30 C33 -165.2(2)
O29 Si30 C33 C34 -173.8(3)
C32 Si30 C33 C34 -54.5(3)
C31 Si30 C33 C34 66.9(3)
O29 Si30 C33 C35 62.0(3)
C32 Si30 C33 C35 -178.7(3)
C31 Si30 C33 C35 -57.3(3)
O29 Si30 C33 C36 -56.4(2)
C32 Si30 C33 C36 62.9(3)
C31 Si30 C33 C36 -175.7(2)
